data_7248662
loop_
_publ_author_name
'Ward, Jas S.'

_publ_section_title
;
 The atypical solubility of silver(i) pentafluorobenzoate and its use as a
 catch-and-release agent
;
_journal_issue 23
_journal_name_full CrystEngComm
_journal_page_first 3088
_journal_page_last 3097
_journal_paper_doi 10.1039/D4CE00441H
_journal_volume 26
_journal_year 2024
_chemical_formula_moiety 'C41 H36 Ag3 F15 O8'
_chemical_formula_sum 'C41 H36 Ag3 F15 O8'
_chemical_formula_weight 1265.31
_space_group_crystal_system triclinic
_space_group_IT_number 2
_space_group_name_Hall '-P 1'
_space_group_name_H-M_alt 'P -1'
_atom_sites_solution_hydrogens geom
_atom_sites_solution_primary dual
_audit_creation_date 2023-11-10
_audit_creation_method
;
Olex2 1.2
(compiled 2018.05.29 svn.r3508 for OlexSys, GUI svn.r5506)
;
_audit_update_record
;
2023-11-24 deposited with the CCDC.	2024-05-20 downloaded from the CCDC.
;
_cell_angle_alpha 85.3721(16)
_cell_angle_beta 70.664(2)
_cell_angle_gamma 86.9586(16)
_cell_formula_units_Z 2
_cell_length_a 12.4062(3)
_cell_length_b 13.45738(19)
_cell_length_c 13.9666(3)
_cell_measurement_reflns_used 39866
_cell_measurement_temperature 120.00(10)
_cell_measurement_theta_max 76.3220
_cell_measurement_theta_min 3.2890
_cell_volume 2192.23(8)
_computing_cell_refinement 'CrysAlisPro 1.171.42.89a (Rigaku OD, 2023)'
_computing_data_collection 'CrysAlisPro 1.171.42.89a (Rigaku OD, 2023)'
_computing_data_reduction 'CrysAlisPro 1.171.42.89a (Rigaku OD, 2023)'
_computing_molecular_graphics 'Olex2 (Dolomanov et al., 2009)'
_computing_publication_material 'Olex2 (Dolomanov et al., 2009)'
_computing_structure_refinement 'ShelXL (Sheldrick, 2015)'
_computing_structure_solution 'ShelXT (Sheldrick, 2015)'
_diffrn_ambient_environment N~2~
_diffrn_ambient_temperature 120.00(10)
_diffrn_detector 'Hybrid Pixel Array Detector'
_diffrn_detector_area_resol_mean 10.0000
_diffrn_detector_type 'HyPix-Arc 100'
_diffrn_measured_fraction_theta_full 1.000
_diffrn_measured_fraction_theta_max 0.997
_diffrn_measurement_details
;
List of Runs (angles in degrees, time in seconds):

  # Type    Start    End  Width  t~exp~   \w     \q     \k     \f   Frames
#--------------------------------------------------------------------------
  1  \w    -27.00  26.00   0.50    0.05    --  -51.89  38.00  60.00  106
  2  \w    -54.00 -13.00   0.50    0.05    --  -87.61  57.00   0.00   82
  3  \w    -54.00 -13.00   0.50    0.05    --  -87.61  57.00 -30.00   82
  4  \w    -54.00 -13.00   0.50    0.05    --  -87.61  57.00 -90.00   82
  5  \w     -4.00  25.00   0.50    0.05    --  -51.89  19.00 -30.00   58
  6  \w     -4.00  25.00   0.50    0.05    --  -51.89  19.00 120.00   58
  7  \w     36.00 127.00   0.50    0.05    --   52.14-158.00 160.00  182
  8  \w     36.00 134.00   0.50    0.05    --  102.08-158.00 160.00  196
  9  \w     36.00  78.00   0.50    0.05    --  102.08-125.00  90.00   84
 10  \w     32.00  79.00   0.50    0.05    --  102.08-125.00 120.00   94
 11  \w     33.00 109.00   0.50    0.05    --  102.08-119.00 -45.00  152
 12  \w     35.00 106.00   0.50    0.05    --  102.08 -99.00   0.00  142
 13  \w     32.00 107.00   0.50    0.05    --  102.08-125.00 -60.00  150
 14  \w     32.00 111.00   0.50    0.05    --  102.08-125.00 -90.00  158
 15  \w     47.00  89.00   0.50    0.05    --  102.08-125.00-120.00   84
 16  \w     52.00 103.00   0.50    0.05    --  102.08 -99.00-180.00  102
 17  \w     55.00 104.00   0.50    0.05    --  102.08 -99.00 -60.00   98
 18  \w     15.00 100.00   0.50    0.05    --   52.14-119.00 -45.00  170
 19  \w     74.00 100.00   0.50    0.05    --  102.08 -99.00  30.00   52
 20  \w     65.00 106.00   0.50    0.05    --  102.08 -99.00  60.00   82
 21  \w     37.00 101.00   0.50    0.05    --  102.08 -99.00 120.00  128
 22  \w     50.00 106.00   0.50    0.05    --  102.08 -99.00 150.00  112
 23  \w     74.00 105.00   0.50    0.05    --  102.08 -99.00 -30.00   62
 24  \w     28.00  79.00   0.50    0.05    --  102.08 -57.00   0.00  102
 25  \w     25.00  52.00   0.50    0.05    --  102.08 -38.00 -60.00   54
 26  \w     28.00  79.00   0.50    0.05    --  102.08 -57.00 -90.00  102
 27  \w     43.00  78.00   0.50    0.05    --  102.08 -57.00-150.00   70
 28  \w     25.00  52.00   0.50    0.05    --  102.08 -38.00-180.00   54
 29  \w     25.00  50.00   0.50    0.05    --  102.08 -38.00 -30.00   50
 30  \w     28.00  79.00   0.50    0.05    --  102.08 -57.00 -30.00  102
 31  \w     28.00  79.00   0.50    0.05    --  102.08 -57.00 150.00  102
 32  \w     25.00  51.00   0.50    0.05    --  102.08 -38.00  90.00   52
 33  \w     64.00 100.00   0.50    0.05    --  102.08  19.00   0.00   72
 34  \w     94.00 120.00   0.50    0.05    --  102.08  38.00 -30.00   52
 35  \w    130.00 157.00   0.50    0.05    --  102.08  38.00 -30.00   54
 36  \w     88.00 171.00   0.50    0.05    --  102.08  38.00-180.00  166
 37  \w     46.00 137.00   0.50    0.05    --   70.00  77.00   2.60  182
 38  \w    132.00 158.00   0.50    0.05    --  102.08  19.00   0.00   52
 39  \w     63.00 176.00   0.50    0.05    --  102.08  19.00 120.00  226
 40  \w     84.00 172.00   0.50    0.05    --  102.08 119.00  39.00  176
 41  \w     58.00 160.00   0.50    0.05    --  102.08 158.00-165.00  204
 42  \w     82.00 123.00   0.50    0.05    --  102.08 125.00-180.00   82
 43  \w    136.00 162.00   0.50    0.05    --  102.08 125.00-180.00   52
 44  \w     58.00 119.00   0.50    0.05    --   52.14 158.00-165.00  122
 45  \w   -127.00 -30.00   0.50    0.05    --  -51.89 158.00-165.00  194
 46  \w   -109.00 -18.00   0.50    0.05    --  -87.61 119.00  39.00  182
 47  \w   -100.00  -9.00   0.50    0.05    --  -51.89 119.00  39.00  182
 48  \w   -134.00 -30.00   0.50    0.05    --  -87.61 158.00-165.00  208
 49  \w   -119.00 -27.00   0.50    0.05    --  -51.89 -77.00-180.00  184
 50  \w   -157.00 -78.00   0.50    0.05    --  -87.61-119.00 -45.00  158
 51  \w   -158.00 -74.00   0.50    0.05    --  -87.61-125.00   0.00  168
 52  \w   -118.00 -51.00   0.50    0.05    --  -51.89-158.00 160.00  134
 53  \w   -154.00 -51.00   0.50    0.05    --  -87.61-158.00 160.00  206
;
_diffrn_measurement_device 'four-circle diffractometer'
_diffrn_measurement_device_type 'XtaLAB Synergy R, HyPix-Arc 100'
_diffrn_measurement_method '\w scans'
_diffrn_orient_matrix_type 'CrysAlisPro convention (1999,Acta A55,543-557)'
_diffrn_orient_matrix_UB_11 0.0017696000
_diffrn_orient_matrix_UB_12 0.1138334000
_diffrn_orient_matrix_UB_13 -0.0236346000
_diffrn_orient_matrix_UB_21 0.1315676000
_diffrn_orient_matrix_UB_22 -0.0052349000
_diffrn_orient_matrix_UB_23 -0.0416964000
_diffrn_orient_matrix_UB_31 -0.0043326000
_diffrn_orient_matrix_UB_32 -0.0146895000
_diffrn_orient_matrix_UB_33 -0.1069078000
_diffrn_radiation_monochromator mirror
_diffrn_radiation_probe x-ray
_diffrn_radiation_type CuK\a
_diffrn_radiation_wavelength 1.54184
_diffrn_reflns_av_R_equivalents 0.0292
_diffrn_reflns_av_unetI/netI 0.0182
_diffrn_reflns_Laue_measured_fraction_full 1.000
_diffrn_reflns_Laue_measured_fraction_max 0.997
_diffrn_reflns_limit_h_max 15
_diffrn_reflns_limit_h_min -15
_diffrn_reflns_limit_k_max 16
_diffrn_reflns_limit_k_min -16
_diffrn_reflns_limit_l_max 15
_diffrn_reflns_limit_l_min -17
_diffrn_reflns_number 53860
_diffrn_reflns_point_group_measured_fraction_full 1.000
_diffrn_reflns_point_group_measured_fraction_max 0.997
_diffrn_reflns_theta_full 67.684
_diffrn_reflns_theta_max 74.484
_diffrn_reflns_theta_min 3.296
_diffrn_source 'Rotating-anode X-ray tube'
_diffrn_source_type 'PhotonJet R (Cu) X-ray Source'
_exptl_absorpt_coefficient_mu 11.697
_exptl_absorpt_correction_T_max 0.637
_exptl_absorpt_correction_T_min 0.197
_exptl_absorpt_correction_type gaussian
_exptl_absorpt_process_details
;
CrysAlisPro 1.171.42.89a (Rigaku Oxford Diffraction, 2023)
Numerical absorption correction based on gaussian integration over
a multifaceted crystal model
Empirical absorption correction using spherical harmonics,
implemented in SCALE3 ABSPACK scaling algorithm.
;
_exptl_crystal_colour colourless
_exptl_crystal_colour_primary colourless
_exptl_crystal_density_diffrn 1.917
_exptl_crystal_description block
_exptl_crystal_F_000 1244
_exptl_crystal_recrystallization_method 'Re-crystallisation from solvent: eucalyptol/pentane'
_exptl_crystal_size_max 0.18
_exptl_crystal_size_mid 0.156
_exptl_crystal_size_min 0.064
_refine_diff_density_max 2.537
_refine_diff_density_min -0.703
_refine_diff_density_rms 0.087
_refine_ls_extinction_method none
_refine_ls_goodness_of_fit_ref 1.028
_refine_ls_hydrogen_treatment constr
_refine_ls_matrix_type full
_refine_ls_number_parameters 925
_refine_ls_number_reflns 8953
_refine_ls_number_restraints 705
_refine_ls_restrained_S_all 1.076
_refine_ls_R_factor_all 0.0319
_refine_ls_R_factor_gt 0.0306
_refine_ls_shift/su_max 0.002
_refine_ls_shift/su_mean 0.000
_refine_ls_structure_factor_coef Fsqd
_refine_ls_weighting_details 'w=1/[\s^2^(Fo^2^)+(0.0413P)^2^+4.4489P] where P=(Fo^2^+2Fc^2^)/3'
_refine_ls_weighting_scheme calc
_refine_ls_wR_factor_gt 0.0793
_refine_ls_wR_factor_ref 0.0802
_reflns_Friedel_coverage 0.000
_reflns_number_gt 8507
_reflns_number_total 8953
_reflns_threshold_expression 'I > 2\s(I)'
_cod_data_source_file d4ce00441h2.cif
_cod_data_source_block 1_Eucalyptol
_cod_depositor_comments 'Adding full bibliography for 7248652--7248666.cif.'
_cod_original_cell_volume 2192.24(8)
_cod_database_code 7248662
_shelxl_version_number 2014/6
_shelx_space_group_comment
;
The symmetry employed for this shelxl refinement is uniquely defined
by the following loop, which should always be used as a source of
symmetry information in preference to the above space-group names.
They are only intended as comments.
;
_shelx_estimated_absorpt_t_max 0.521
_shelx_estimated_absorpt_t_min 0.227
_diffrn_oxdiff_digest_frames
;
014ed71eaef849cada2d1add62f1e8972906260d1c0
;
_reflns_odcompleteness_completeness 99.74
_reflns_odcompleteness_iscentric 1
_reflns_odcompleteness_theta 74.33
_olex2_refinement_description
;
1. Fixed Uiso
 At 1.2 times of:
  All C(H) groups, All C(H,H) groups
 At 1.5 times of:
  All C(H,H,H) groups, All C(H,H,H,H,H,H) groups
2. Rigid body (RIGU) restrains
 F100, F101, F102, F103, F104, C94, C95, C96, C97, C98, C99
 with sigma for 1-2 distances of 0.004 and sigma for 1-3 distances of 0.004
 F40, F41, F42, F43, F44, C34, C35, C36, C37, C38, C39
 with sigma for 1-2 distances of 0.004 and sigma for 1-3 distances of 0.004
 O201, C203, C209, C212, C214, C215, C216, C217, C218, C220, C221
 with sigma for 1-2 distances of 0.002 and sigma for 1-3 distances of 0.002
 O201, C202, C203, C204, C205, C206, C207, C208, C209, C210, C211
 with sigma for 1-2 distances of 0.002 and sigma for 1-3 distances of 0.002
 F120, F121, F122, F123, F124, C114, C115, C116, C117, C118, C119
 with sigma for 1-2 distances of 0.004 and sigma for 1-3 distances of 0.004
 F20, F21, F22, F23, F24, C14, C15, C16, C17, C18, C19
 with sigma for 1-2 distances of 0.004 and sigma for 1-3 distances of 0.004
 F60, F61, F62, F63, F64, C52, C54, C55, C56, C57, C58, C59
 with sigma for 1-2 distances of 0.0025 and sigma for 1-3 distances of 0.0025
3. Others
 Sof(C202)=Sof(H20A)=Sof(C204)=Sof(H20B)=Sof(H20C)=Sof(C205)=Sof(H20D)=
 Sof(H20E)=Sof(C206)=Sof(C207)=Sof(H20F)=Sof(H20G)=Sof(C208)=Sof(H20H)=
 Sof(H20I)=Sof(H20M)=Sof(H20N)=Sof(H20O)=Sof(C210)=Sof(H21A)=Sof(H21B)=
 Sof(H21C)=Sof(C211)=Sof(H21D)=Sof(H21E)=Sof(H21F)=1-FVAR(1)
 Sof(H203)=Sof(H20J)=Sof(H20K)=Sof(H20L)=Sof(C212)=Sof(C214)=Sof(H21G)=
 Sof(H21H)=Sof(C215)=Sof(H21I)=Sof(H21J)=Sof(C216)=Sof(C217)=Sof(H21K)=
 Sof(H21L)=Sof(C218)=Sof(H21M)=Sof(H21N)=Sof(C220)=Sof(H22A)=Sof(H22B)=
 Sof(H22C)=Sof(C221)=Sof(H22D)=Sof(H22E)=Sof(H22F)=FVAR(1)
 Sof(F40)=Sof(F41)=Sof(F42)=Sof(F43)=Sof(F44)=Sof(C36)=Sof(C35)=Sof(C34)=
 Sof(C39)=Sof(C38)=Sof(C37)=1-FVAR(2)
 Sof(F20)=Sof(F21)=Sof(F22)=Sof(F23)=Sof(F24)=Sof(C14)=Sof(C15)=Sof(C16)=
 Sof(C17)=Sof(C18)=Sof(C19)=FVAR(2)
 Sof(F80)=Sof(F81)=Sof(F82)=Sof(F83)=Sof(F84)=Sof(C79)=Sof(C74)=Sof(C75)=
 Sof(C76)=Sof(C77)=Sof(C78)=1-FVAR(3)
 Sof(F60)=Sof(F61)=Sof(F62)=Sof(F63)=Sof(F64)=Sof(C59)=Sof(C54)=Sof(C55)=
 Sof(C56)=Sof(C57)=Sof(C58)=FVAR(3)
 Sof(F120)=Sof(F121)=Sof(F122)=Sof(F123)=Sof(F124)=Sof(C119)=Sof(C118)=
 Sof(C117)=Sof(C116)=Sof(C115)=Sof(C114)=1-FVAR(4)
 Sof(F100)=Sof(F101)=Sof(F102)=Sof(F103)=Sof(F104)=Sof(C99)=Sof(C98)=Sof(C97)=
 Sof(C96)=Sof(C95)=Sof(C94)=FVAR(4)
4.a Ternary CH refined with riding coordinates:
 C203(H203), C203(H20A), C233(H233)
4.b Secondary CH2 refined with riding coordinates:
 C204(H20B,H20C), C205(H20D,H20E), C207(H20F,H20G), C208(H20H,H20I), C214(H21G,
 H21H), C215(H21I,H21J), C217(H21K,H21L), C218(H21M,H21N), C234(H23A,H23B),
 C235(H23C,H23D), C237(H23E,H23F), C238(H23G,H23H)
4.c Fitted hexagon refined as free rotating group:
 C36(C35,C34,C39,C38,C37), C59(C54,C55,C56,C57,C58), C79(C74,C75,C76,C77,C78),
 C99(C98,C97,C96,C95,C94), C119(C118,C117,C116,C115,C114)
4.d Idealised Me refined as rotating group:
 C209(H20J,H20K,H20L), C209(H20M,H20N,H20O), C210(H21A,H21B,H21C), C211(H21D,
 H21E,H21F), C220(H22A,H22B,H22C), C221(H22D,H22E,H22F), C239(H23I,H23J,H23K),
 C240(H24A,H24B,H24C), C241(H24D,H24E,H24F)
;
_olex2_submission_special_instructions 'No special instructions were received'
_oxdiff_exptl_absorpt_empirical_details
;
Empirical correction (ABSPACK) includes:
- Absorption correction using spherical harmonics
- Frame scaling
;
_oxdiff_exptl_absorpt_empirical_full_max 1.202
_oxdiff_exptl_absorpt_empirical_full_min 0.873

loop_
_space_group_symop_operation_xyz
'x, y, z'
'-x, -y, -z'

loop_
_atom_site_label
_atom_site_type_symbol
_atom_site_fract_x
_atom_site_fract_y
_atom_site_fract_z
_atom_site_U_iso_or_equiv
_atom_site_adp_type
_atom_site_occupancy
_atom_site_site_symmetry_order
_atom_site_calc_flag
_atom_site_refinement_flags_posn
_atom_site_refinement_flags_adp
_atom_site_refinement_flags_occupancy
_atom_site_disorder_assembly
_atom_site_disorder_group
Ag1 Ag 0.40022(2) 0.99475(2) 0.46965(2) 0.02710(6) Uani 1 1 d . . . . .
Ag2 Ag 0.43234(2) 0.76064(2) 0.34048(2) 0.02882(6) Uani 1 1 d . . . . .
Ag3 Ag 0.40211(2) 0.60351(2) 0.49685(2) 0.03256(7) Uani 1 1 d . . . . .
F20 F 0.6356(11) 1.0080(12) 0.1313(10) 0.047(2) Uani 0.56(3) 1 d . U P A 1
F21 F 0.7612(11) 0.9400(14) -0.0476(8) 0.064(3) Uani 0.56(3) 1 d . U P A 1
F22 F 0.9094(14) 0.7832(11) -0.0542(11) 0.069(4) Uani 0.56(3) 1 d . U P A 1
F23 F 0.9378(11) 0.6996(7) 0.1219(13) 0.064(3) Uani 0.56(3) 1 d . U P A 1
F24 F 0.8129(11) 0.7702(10) 0.3015(12) 0.049(2) Uani 0.56(3) 1 d . U P A 1
F40 F 0.6063(19) 1.0257(12) 0.1325(13) 0.052(3) Uani 0.44(3) 1 d . U P A 2
F41 F 0.7291(19) 0.9686(10) -0.0547(10) 0.068(3) Uani 0.44(3) 1 d . U P A 2
F42 F 0.8795(13) 0.8113(15) -0.0758(10) 0.056(3) Uani 0.44(3) 1 d . U P A 2
F43 F 0.9160(10) 0.7165(12) 0.0907(12) 0.054(3) Uani 0.44(3) 1 d . U P A 2
F44 F 0.7997(14) 0.7761(14) 0.2763(13) 0.049(3) Uani 0.44(3) 1 d . U P A 2
F60 F 0.0833(14) 0.9099(13) 0.5480(11) 0.052(3) Uani 0.305(19) 1 d . U P B 2
F61 F -0.0383(14) 1.0270(14) 0.7001(11) 0.070(5) Uani 0.305(19) 1 d . U P B 2
F62 F 0.0046(15) 1.0111(11) 0.8892(10) 0.049(3) Uani 0.305(19) 1 d . U P B 2
F63 F 0.1518(16) 0.8707(12) 0.9176(10) 0.059(4) Uani 0.305(19) 1 d . U P B 2
F64 F 0.2770(17) 0.7614(9) 0.7657(9) 0.051(3) Uani 0.305(19) 1 d . U P B 2
F80 F 0.1153(6) 0.9450(6) 0.5263(5) 0.0631(17) Uani 0.695(19) 1 d . U P B 1
F81 F -0.0045(5) 1.0679(6) 0.6635(9) 0.093(2) Uani 0.695(19) 1 d . U P B 1
F82 F -0.0146(7) 1.0359(8) 0.8586(8) 0.081(3) Uani 0.695(19) 1 d . U P B 1
F83 F 0.1046(8) 0.8815(8) 0.9155(5) 0.077(2) Uani 0.695(19) 1 d . U P B 1
F84 F 0.2222(7) 0.7512(4) 0.7807(3) 0.0533(14) Uani 0.695(19) 1 d . U P B 1
F100 F 0.7006(14) 0.5077(16) 0.1279(12) 0.057(3) Uani 0.56(4) 1 d . U P C 2
F101 F 0.9060(9) 0.4155(16) 0.0498(14) 0.072(4) Uani 0.56(4) 1 d . U P C 2
F102 F 1.0530(11) 0.3938(14) 0.1583(15) 0.065(3) Uani 0.56(4) 1 d . U P C 2
F103 F 0.9933(12) 0.4674(13) 0.3459(12) 0.049(2) Uani 0.56(4) 1 d . U P C 2
F104 F 0.7869(14) 0.5600(14) 0.4239(11) 0.037(2) Uani 0.56(4) 1 d . U P C 2
F120 F 0.6982(17) 0.5365(19) 0.1081(16) 0.057(4) Uani 0.44(4) 1 d . U P C 1
F121 F 0.9039(12) 0.4514(16) 0.0149(15) 0.068(4) Uani 0.44(4) 1 d . U P C 1
F122 F 1.0547(13) 0.4122(16) 0.1205(18) 0.062(4) Uani 0.44(4) 1 d . U P C 1
F123 F 0.9962(15) 0.4551(15) 0.3163(18) 0.050(3) Uani 0.44(4) 1 d . U P C 1
F124 F 0.7921(17) 0.5375(14) 0.4101(16) 0.033(2) Uani 0.44(4) 1 d . U P C 1
O11 O 0.5302(2) 0.91700(18) 0.34087(18) 0.0383(5) Uani 1 1 d . . . . .
O13 O 0.6854(2) 0.9672(2) 0.36983(19) 0.0456(6) Uani 1 1 d . . . . .
O51 O 0.31211(19) 0.82520(16) 0.48719(17) 0.0317(5) Uani 1 1 d . . . . .
O53 O 0.2558(2) 0.68638(18) 0.58725(19) 0.0390(5) Uani 1 1 d . . . . .
O91 O 0.5999(2) 0.66701(18) 0.27966(18) 0.0382(5) Uani 1 1 d . . . . .
O93 O 0.5596(2) 0.54005(19) 0.39717(19) 0.0392(6) Uani 1 1 d . . . . .
O201 O 0.3518(3) 1.1315(2) 0.3676(2) 0.0547(7) Uani 1 1 d . U . . .
O231 O 0.3391(2) 0.72699(19) 0.22412(19) 0.0410(6) Uani 1 1 d . U . . .
C12 C 0.6351(3) 0.9292(2) 0.3194(3) 0.0370(8) Uani 1 1 d . . . . .
C14 C 0.7195(12) 0.8891(11) 0.2220(10) 0.034(2) Uani 0.56(3) 1 d . U P A 1
C15 C 0.7097(12) 0.9310(12) 0.1313(9) 0.037(2) Uani 0.56(3) 1 d . U P A 1
C16 C 0.7748(13) 0.8967(12) 0.0375(8) 0.043(2) Uani 0.56(3) 1 d . U P A 1
C17 C 0.8489(12) 0.8176(11) 0.0380(12) 0.045(3) Uani 0.56(3) 1 d . U P A 1
C18 C 0.8635(12) 0.7751(9) 0.1252(12) 0.046(3) Uani 0.56(3) 1 d . U P A 1
C19 C 0.8002(12) 0.8138(10) 0.2165(13) 0.041(2) Uani 0.56(3) 1 d . U P A 1
C36 C 0.7442(14) 0.9212(10) 0.0276(8) 0.042(3) Uani 0.44(3) 1 d . U P A 2
C35 C 0.6825(14) 0.9508(10) 0.1241(9) 0.034(3) Uani 0.44(3) 1 d G U P A 2
C34 C 0.6996(14) 0.9012(11) 0.2093(8) 0.030(3) Uani 0.44(3) 1 d G U P A 2
C39 C 0.7785(12) 0.8220(11) 0.1981(9) 0.034(3) Uani 0.44(3) 1 d G U P A 2
C38 C 0.8402(11) 0.7924(10) 0.1016(11) 0.038(3) Uani 0.44(3) 1 d G U P A 2
C37 C 0.8231(12) 0.8420(11) 0.0163(9) 0.036(3) Uani 0.44(3) 1 d G U P A 2
C52 C 0.2545(3) 0.7785(2) 0.5671(2) 0.0304(6) Uani 1 1 d . U . . .
C59 C 0.2014(15) 0.8214(12) 0.7485(12) 0.041(4) Uani 0.305(19) 1 d . U P B 2
C54 C 0.1854(16) 0.8356(14) 0.6544(10) 0.026(3) Uani 0.305(19) 1 d G U P B 2
C55 C 0.1072(18) 0.9078(16) 0.6393(9) 0.038(4) Uani 0.305(19) 1 d G U P B 2
C56 C 0.0451(15) 0.9658(13) 0.7183(10) 0.046(4) Uani 0.305(19) 1 d G U P B 2
C57 C 0.0611(12) 0.9515(10) 0.8124(9) 0.036(3) Uani 0.305(19) 1 d G U P B 2
C58 C 0.1393(15) 0.8793(11) 0.8275(9) 0.039(3) Uani 0.305(19) 1 d G U P B 2
C79 C 0.1685(7) 0.8283(6) 0.7485(5) 0.0386(15) Uani 0.695(19) 1 d . U P B 1
C74 C 0.1713(7) 0.8427(7) 0.6481(5) 0.036(2) Uani 0.695(19) 1 d G U P B 1
C75 C 0.1118(8) 0.9232(7) 0.6186(6) 0.052(2) Uani 0.695(19) 1 d G U P B 1
C76 C 0.0495(7) 0.9893(6) 0.6896(7) 0.059(2) Uani 0.695(19) 1 d G U P B 1
C77 C 0.0467(5) 0.9748(6) 0.7901(7) 0.058(2) Uani 0.695(19) 1 d G U P B 1
C78 C 0.1062(6) 0.8943(6) 0.8195(4) 0.0487(19) Uani 0.695(19) 1 d G U P B 1
C92 C 0.6227(3) 0.5872(2) 0.3191(2) 0.0298(6) Uani 1 1 d . . . . .
C99 C 0.8162(10) 0.5277(11) 0.3325(8) 0.031(2) Uani 0.56(4) 1 d . U P C 2
C98 C 0.9221(9) 0.4799(9) 0.2926(10) 0.034(2) Uani 0.56(4) 1 d G U P C 2
C97 C 0.9534(7) 0.4430(8) 0.1967(12) 0.038(2) Uani 0.56(4) 1 d G U P C 2
C96 C 0.8789(8) 0.4539(10) 0.1408(11) 0.041(2) Uani 0.56(4) 1 d G U P C 2
C95 C 0.7731(8) 0.5017(10) 0.1807(9) 0.035(2) Uani 0.56(4) 1 d G U P C 2
C94 C 0.7417(9) 0.5386(11) 0.2765(9) 0.029(2) Uani 0.56(4) 1 d G U P C 2
C119 C 0.8155(11) 0.5163(12) 0.3135(13) 0.024(2) Uani 0.44(4) 1 d . U P C 1
C118 C 0.9220(10) 0.4735(11) 0.2642(16) 0.034(3) Uani 0.44(4) 1 d G U P C 1
C117 C 0.9513(10) 0.4524(12) 0.1628(17) 0.043(3) Uani 0.44(4) 1 d G U P C 1
C116 C 0.8741(12) 0.4742(14) 0.1106(15) 0.049(3) Uani 0.44(4) 1 d G U P C 1
C115 C 0.7677(12) 0.5170(15) 0.1598(14) 0.047(3) Uani 0.44(4) 1 d G U P C 1
C114 C 0.7383(11) 0.5381(14) 0.2613(13) 0.031(3) Uani 0.44(4) 1 d G U P C 1
C202 C 0.3130(15) 1.2241(10) 0.4127(11) 0.068(2) Uani 0.384(5) 1 d . U P D 2
C203 C 0.3139(6) 1.3010(4) 0.3260(5) 0.0782(12) Uani 1 1 d . U . . .
H203 H 0.3291 1.3718 0.3330 0.094 Uiso 0.616(5) 1 calc R . P D 1
H20A H 0.3100 1.3727 0.3411 0.094 Uiso 0.384(5) 1 calc R . P D 2
C204 C 0.4267(15) 1.2641(13) 0.2276(13) 0.081(3) Uani 0.384(5) 1 d . U P D 2
H20B H 0.4350 1.3115 0.1677 0.098 Uiso 0.384(5) 1 calc R . P D 2
H20C H 0.4972 1.2657 0.2458 0.098 Uiso 0.384(5) 1 calc R . P D 2
C205 C 0.4150(15) 1.1699(12) 0.2023(12) 0.076(3) Uani 0.384(5) 1 d . U P D 2
H20D H 0.4868 1.1308 0.1948 0.091 Uiso 0.384(5) 1 calc R . P D 2
H20E H 0.4019 1.1742 0.1359 0.091 Uiso 0.384(5) 1 calc R . P D 2
C206 C 0.3132(14) 1.1141(14) 0.2843(12) 0.051(2) Uani 0.384(5) 1 d . U P D 2
C207 C 0.2023(12) 1.1640(10) 0.2852(12) 0.067(3) Uani 0.384(5) 1 d . U P D 2
H20F H 0.1871 1.1531 0.2216 0.080 Uiso 0.384(5) 1 calc R . P D 2
H20G H 0.1389 1.1360 0.3434 0.080 Uiso 0.384(5) 1 calc R . P D 2
C208 C 0.2102(13) 1.2620(11) 0.2935(11) 0.066(2) Uani 0.384(5) 1 d . U P D 2
H20H H 0.1377 1.2847 0.3435 0.079 Uiso 0.384(5) 1 calc R . P D 2
H20I H 0.2147 1.2967 0.2270 0.079 Uiso 0.384(5) 1 calc R . P D 2
C209 C 0.3952(6) 1.2462(5) 0.4638(5) 0.0832(15) Uani 1 1 d . U . . .
H20J H 0.3154 1.2487 0.5085 0.125 Uiso 0.616(5) 1 calc GR . P D 1
H20K H 0.4318 1.3084 0.4659 0.125 Uiso 0.616(5) 1 calc GR . P D 1
H20L H 0.4357 1.1898 0.4869 0.125 Uiso 0.616(5) 1 calc GR . P D 1
H20M H 0.3826 1.2018 0.5254 0.125 Uiso 0.384(5) 1 calc GR . P D 2
H20N H 0.3841 1.3157 0.4821 0.125 Uiso 0.384(5) 1 calc GR . P D 2
H20O H 0.4733 1.2358 0.4177 0.125 Uiso 0.384(5) 1 calc GR . P D 2
C210 C 0.1993(15) 1.2276(11) 0.5025(12) 0.078(3) Uani 0.384(5) 1 d . U P D 2
H21A H 0.1423 1.1891 0.4881 0.118 Uiso 0.384(5) 1 calc GR . P D 2
H21B H 0.1718 1.2969 0.5114 0.118 Uiso 0.384(5) 1 calc GR . P D 2
H21C H 0.2119 1.1989 0.5648 0.118 Uiso 0.384(5) 1 calc GR . P D 2
C211 C 0.3184(14) 1.0037(10) 0.2723(12) 0.050(3) Uani 0.384(5) 1 d . U P D 2
H21D H 0.3947 0.9767 0.2681 0.075 Uiso 0.384(5) 1 calc GR . P D 2
H21E H 0.3027 0.9915 0.2100 0.075 Uiso 0.384(5) 1 calc GR . P D 2
H21F H 0.2611 0.9709 0.3310 0.075 Uiso 0.384(5) 1 calc GR . P D 2
C212 C 0.3992(6) 1.2336(4) 0.3568(5) 0.0430(13) Uani 0.616(5) 1 d . U P D 1
C214 C 0.3453(13) 1.2827(9) 0.2088(9) 0.097(3) Uani 0.616(5) 1 d . U P D 1
H21G H 0.2910 1.3212 0.1807 0.117 Uiso 0.616(5) 1 calc R . P D 1
H21H H 0.4231 1.3066 0.1713 0.117 Uiso 0.616(5) 1 calc R . P D 1
C215 C 0.3408(12) 1.1813(9) 0.1953(8) 0.094(3) Uani 0.616(5) 1 d . U P D 1
H21I H 0.4188 1.1538 0.1623 0.113 Uiso 0.616(5) 1 calc R . P D 1
H21J H 0.2946 1.1723 0.1510 0.113 Uiso 0.616(5) 1 calc R . P D 1
C216 C 0.2831(12) 1.1226(11) 0.3069(11) 0.079(2) Uani 0.616(5) 1 d . U P D 1
C217 C 0.1810(11) 1.1658(9) 0.3676(11) 0.100(3) Uani 0.616(5) 1 d . U P D 1
H21K H 0.1582 1.1327 0.4370 0.120 Uiso 0.616(5) 1 calc R . P D 1
H21L H 0.1194 1.1577 0.3386 0.120 Uiso 0.616(5) 1 calc R . P D 1
C218 C 0.2010(10) 1.2845(9) 0.3721(11) 0.099(3) Uani 0.616(5) 1 d . U P D 1
H21M H 0.1555 1.3256 0.3365 0.119 Uiso 0.616(5) 1 calc R . P D 1
H21N H 0.1767 1.3026 0.4436 0.119 Uiso 0.616(5) 1 calc R . P D 1
C220 C 0.5202(8) 1.2377(7) 0.3181(10) 0.089(3) Uani 0.616(5) 1 d . U P D 1
H22A H 0.5530 1.1984 0.3644 0.134 Uiso 0.616(5) 1 calc GR . P D 1
H22B H 0.5430 1.3072 0.3121 0.134 Uiso 0.616(5) 1 calc GR . P D 1
H22C H 0.5482 1.2105 0.2509 0.134 Uiso 0.616(5) 1 calc GR . P D 1
C221 C 0.2692(12) 1.0192(9) 0.2964(10) 0.082(3) Uani 0.616(5) 1 d . U P D 1
H22D H 0.3437 0.9884 0.2610 0.123 Uiso 0.616(5) 1 calc GR . P D 1
H22E H 0.2176 1.0135 0.2572 0.123 Uiso 0.616(5) 1 calc GR . P D 1
H22F H 0.2368 0.9851 0.3639 0.123 Uiso 0.616(5) 1 calc GR . P D 1
C232 C 0.2352(3) 0.6700(3) 0.2565(3) 0.0458(9) Uani 1 1 d . U . . .
C233 C 0.2190(6) 0.6304(4) 0.1634(4) 0.0755(14) Uani 1 1 d . U . . .
H233 H 0.1476 0.5914 0.1836 0.091 Uiso 1 1 calc R . . . .
C234 C 0.2123(7) 0.7196(6) 0.0881(6) 0.108(2) Uani 1 1 d . U . . .
H23A H 0.2037 0.6951 0.0261 0.129 Uiso 1 1 calc R . . . .
H23B H 0.1454 0.7634 0.1198 0.129 Uiso 1 1 calc R . . . .
C235 C 0.3213(6) 0.7772(5) 0.0605(5) 0.0811(16) Uani 1 1 d . U . . .
H23C H 0.3606 0.7781 -0.0139 0.097 Uiso 1 1 calc R . . . .
H23D H 0.3020 0.8470 0.0790 0.097 Uiso 1 1 calc R . . . .
C236 C 0.4000(4) 0.7315(4) 0.1145(3) 0.0565(11) Uani 1 1 d . U . . .
C237 C 0.4307(6) 0.6246(5) 0.0857(4) 0.0846(16) Uani 1 1 d . U . . .
H23E H 0.4794 0.5929 0.1238 0.101 Uiso 1 1 calc R . . . .
H23F H 0.4738 0.6236 0.0121 0.101 Uiso 1 1 calc R . . . .
C238 C 0.3195(7) 0.5668(5) 0.1114(5) 0.098(2) Uani 1 1 d . U . . .
H23G H 0.3116 0.5451 0.0481 0.118 Uiso 1 1 calc R . . . .
H23H H 0.3230 0.5066 0.1560 0.118 Uiso 1 1 calc R . . . .
C239 C 0.1397(5) 0.7403(6) 0.3125(6) 0.103(2) Uani 1 1 d . U . . .
H23I H 0.1524 0.7583 0.3744 0.155 Uiso 1 1 calc GR . . . .
H23J H 0.0663 0.7073 0.3306 0.155 Uiso 1 1 calc GR . . . .
H23K H 0.1386 0.8007 0.2686 0.155 Uiso 1 1 calc GR . . . .
C240 C 0.2477(4) 0.5880(4) 0.3330(4) 0.0605(12) Uani 1 1 d . U . . .
H24A H 0.3200 0.5510 0.3044 0.091 Uiso 1 1 calc GR . . . .
H24B H 0.1840 0.5425 0.3492 0.091 Uiso 1 1 calc GR . . . .
H24C H 0.2472 0.6174 0.3952 0.091 Uiso 1 1 calc GR . . . .
C241 C 0.5033(6) 0.7919(6) 0.0985(4) 0.0875(18) Uani 1 1 d . U . . .
H24D H 0.4792 0.8596 0.1194 0.131 Uiso 1 1 calc GR . . . .
H24E H 0.5499 0.7949 0.0264 0.131 Uiso 1 1 calc GR . . . .
H24F H 0.5484 0.7607 0.1392 0.131 Uiso 1 1 calc GR . . . .

loop_
_atom_site_aniso_label
_atom_site_aniso_U_11
_atom_site_aniso_U_22
_atom_site_aniso_U_33
_atom_site_aniso_U_23
_atom_site_aniso_U_13
_atom_site_aniso_U_12
Ag1 0.02737(11) 0.02573(11) 0.02488(11) -0.00590(8) -0.00372(8) 0.00292(8)
Ag2 0.03067(12) 0.02431(11) 0.02884(11) -0.00510(8) -0.00583(9) 0.00159(8)
Ag3 0.02752(11) 0.02668(12) 0.03687(13) 0.00144(9) -0.00356(9) 0.00594(8)
F20 0.043(5) 0.053(6) 0.037(3) -0.012(3) -0.004(3) 0.011(3)
F21 0.069(5) 0.085(7) 0.029(3) -0.016(4) -0.003(3) -0.008(4)
F22 0.064(6) 0.061(6) 0.052(5) -0.035(4) 0.029(4) -0.018(4)
F23 0.044(4) 0.044(3) 0.077(6) -0.016(3) 0.018(3) 0.008(3)
F24 0.042(4) 0.042(3) 0.053(5) -0.006(3) -0.002(3) 0.005(2)
F40 0.064(8) 0.036(4) 0.036(3) -0.004(3) 0.009(5) 0.018(4)
F41 0.099(9) 0.055(5) 0.032(3) -0.003(3) 0.000(4) 0.009(5)
F42 0.049(5) 0.064(7) 0.040(4) -0.029(4) 0.014(3) -0.012(4)
F43 0.037(4) 0.058(5) 0.059(5) -0.030(4) -0.002(3) 0.020(3)
F44 0.044(4) 0.056(5) 0.043(5) -0.017(4) -0.007(4) 0.014(4)
F60 0.051(7) 0.056(8) 0.046(5) -0.003(4) -0.016(5) 0.022(5)
F61 0.056(7) 0.062(8) 0.075(6) -0.006(5) -0.005(5) 0.037(6)
F62 0.040(6) 0.044(5) 0.044(4) -0.008(4) 0.011(3) 0.003(4)
F63 0.063(8) 0.064(6) 0.044(4) -0.007(4) -0.012(5) 0.012(6)
F64 0.044(6) 0.053(5) 0.046(5) 0.002(4) -0.007(4) 0.014(5)
F80 0.049(3) 0.060(4) 0.069(3) 0.005(2) -0.010(2) 0.024(3)
F81 0.052(3) 0.050(3) 0.143(6) -0.017(3) 0.010(3) 0.025(2)
F82 0.047(3) 0.084(5) 0.090(5) -0.059(4) 0.017(3) 0.000(3)
F83 0.062(4) 0.115(5) 0.044(2) -0.037(3) 0.008(2) -0.017(4)
F84 0.044(3) 0.074(3) 0.0341(19) -0.0011(17) -0.003(2) -0.002(2)
F100 0.044(3) 0.090(9) 0.046(5) -0.033(5) -0.023(3) 0.014(5)
F101 0.048(3) 0.105(9) 0.063(6) -0.063(6) -0.008(4) 0.015(4)
F102 0.033(3) 0.066(6) 0.090(7) -0.035(6) -0.009(4) 0.020(3)
F103 0.033(3) 0.056(5) 0.063(6) -0.009(4) -0.023(4) 0.006(3)
F104 0.041(3) 0.038(6) 0.033(3) -0.010(3) -0.010(2) 0.008(4)
F120 0.038(4) 0.085(10) 0.049(6) -0.025(5) -0.012(4) 0.007(5)
F121 0.046(4) 0.092(9) 0.060(6) -0.046(6) -0.001(4) 0.001(5)
F122 0.028(3) 0.059(7) 0.088(9) -0.031(7) 0.000(5) 0.012(3)
F123 0.033(4) 0.051(5) 0.070(8) -0.007(5) -0.023(5) 0.007(3)
F124 0.032(4) 0.027(6) 0.039(5) -0.008(3) -0.008(4) 0.003(4)
O11 0.0383(13) 0.0281(12) 0.0360(12) -0.0118(10) 0.0073(10) -0.0031(10)
O13 0.0418(14) 0.0446(15) 0.0371(13) -0.0188(11) 0.0103(11) -0.0116(11)
O51 0.0305(11) 0.0253(11) 0.0319(11) -0.0045(9) 0.0001(9) 0.0006(9)
O53 0.0368(12) 0.0266(12) 0.0420(13) -0.0013(10) 0.0018(10) 0.0015(10)
O91 0.0330(12) 0.0343(13) 0.0367(12) 0.0017(10) 0.0003(10) 0.0080(10)
O93 0.0300(11) 0.0348(13) 0.0402(13) 0.0063(10) 0.0022(10) 0.0083(10)
O201 0.0807(19) 0.0388(13) 0.0611(16) 0.0028(11) -0.0473(15) 0.0000(12)
O231 0.0481(14) 0.0390(13) 0.0410(13) -0.0040(10) -0.0204(11) -0.0068(11)
C12 0.0399(18) 0.0238(16) 0.0327(16) -0.0084(13) 0.0104(14) -0.0082(13)
C14 0.031(4) 0.031(4) 0.033(4) -0.013(3) 0.002(3) -0.007(3)
C15 0.031(4) 0.037(5) 0.036(4) -0.015(3) 0.002(3) 0.001(3)
C16 0.041(5) 0.048(5) 0.030(3) -0.017(3) 0.005(3) -0.011(4)
C17 0.036(4) 0.040(5) 0.044(5) -0.018(3) 0.014(3) -0.013(3)
C18 0.034(4) 0.034(4) 0.055(5) -0.015(3) 0.011(3) -0.009(3)
C19 0.025(4) 0.035(4) 0.051(5) -0.013(3) 0.006(3) -0.006(3)
C36 0.045(6) 0.036(5) 0.030(5) -0.009(3) 0.010(3) -0.003(4)
C35 0.035(7) 0.028(6) 0.026(4) -0.008(3) 0.008(4) -0.002(4)
C34 0.023(5) 0.026(5) 0.029(5) -0.011(3) 0.009(3) -0.005(4)
C39 0.024(5) 0.037(5) 0.034(4) -0.015(3) 0.002(3) -0.002(4)
C38 0.028(5) 0.038(5) 0.038(5) -0.017(4) 0.005(3) 0.001(4)
C37 0.032(5) 0.034(5) 0.030(4) -0.014(3) 0.011(3) -0.010(4)
C52 0.0210(13) 0.0297(16) 0.0362(16) -0.0062(13) -0.0029(12) 0.0003(12)
C59 0.035(7) 0.039(6) 0.041(4) -0.002(3) -0.004(4) 0.005(6)
C54 0.012(5) 0.019(5) 0.037(4) 0.002(3) 0.005(3) -0.001(4)
C55 0.028(6) 0.041(6) 0.033(4) -0.001(4) 0.001(3) 0.016(5)
C56 0.040(7) 0.043(7) 0.039(4) -0.004(4) 0.005(4) 0.023(6)
C57 0.026(5) 0.030(5) 0.036(4) 0.004(3) 0.011(3) -0.004(4)
C58 0.031(6) 0.034(5) 0.042(4) 0.000(3) 0.000(4) -0.002(4)
C79 0.024(3) 0.040(4) 0.041(3) -0.011(2) 0.005(2) -0.004(2)
C74 0.025(4) 0.039(4) 0.036(3) -0.012(3) 0.001(2) -0.001(3)
C75 0.030(3) 0.047(4) 0.069(5) -0.018(4) 0.000(4) 0.008(3)
C76 0.033(3) 0.053(5) 0.075(5) -0.020(4) 0.004(3) 0.008(3)
C77 0.031(3) 0.050(4) 0.078(5) -0.039(4) 0.012(3) -0.004(3)
C78 0.034(4) 0.065(5) 0.037(3) -0.024(3) 0.009(2) -0.013(3)
C92 0.0246(14) 0.0290(16) 0.0324(15) -0.0064(13) -0.0045(12) 0.0028(12)
C99 0.030(3) 0.024(5) 0.039(4) -0.008(3) -0.010(3) -0.001(3)
C98 0.030(3) 0.029(4) 0.044(4) -0.011(3) -0.013(3) -0.001(3)
C97 0.024(3) 0.040(4) 0.049(5) -0.019(4) -0.009(3) 0.004(3)
C96 0.032(3) 0.047(5) 0.043(5) -0.031(4) -0.007(3) 0.010(3)
C95 0.024(3) 0.047(5) 0.036(4) -0.018(4) -0.011(3) 0.003(3)
C94 0.030(5) 0.025(5) 0.026(3) -0.008(3) -0.001(3) 0.000(4)
C119 0.022(4) 0.013(4) 0.035(5) -0.010(3) -0.004(3) -0.002(3)
C118 0.023(4) 0.028(5) 0.054(6) -0.015(4) -0.013(4) 0.004(3)
C117 0.029(4) 0.041(6) 0.055(6) -0.023(5) -0.005(4) 0.007(4)
C116 0.031(4) 0.059(8) 0.053(6) -0.026(5) -0.005(4) 0.000(4)
C115 0.036(5) 0.055(8) 0.047(6) -0.021(5) -0.005(4) 0.004(4)
C114 0.018(5) 0.027(6) 0.049(6) -0.009(5) -0.010(4) 0.001(4)
C202 0.096(5) 0.045(3) 0.073(3) -0.006(3) -0.040(3) 0.005(3)
C203 0.091(3) 0.058(2) 0.094(3) 0.007(2) -0.047(2) 0.006(2)
C204 0.088(5) 0.077(5) 0.080(5) 0.010(4) -0.032(4) 0.001(4)
C205 0.083(5) 0.072(5) 0.071(4) 0.014(3) -0.027(4) 0.008(4)
C206 0.065(5) 0.049(4) 0.044(4) -0.004(3) -0.029(3) 0.013(3)
C207 0.073(4) 0.066(4) 0.072(7) -0.003(4) -0.040(4) 0.020(3)
C208 0.075(5) 0.067(4) 0.056(6) -0.002(4) -0.025(4) 0.013(3)
C209 0.113(4) 0.058(3) 0.095(3) -0.015(2) -0.054(3) 0.000(3)
C210 0.102(5) 0.055(6) 0.082(5) -0.013(4) -0.034(4) 0.002(4)
C211 0.072(7) 0.048(4) 0.043(6) -0.002(3) -0.039(5) 0.013(3)
C212 0.049(3) 0.027(2) 0.058(3) -0.0041(19) -0.023(2) -0.0046(19)
C214 0.132(7) 0.081(4) 0.092(4) 0.012(3) -0.058(4) -0.009(4)
C215 0.134(7) 0.088(4) 0.085(4) 0.010(3) -0.069(4) -0.019(4)
C216 0.104(5) 0.066(4) 0.094(4) 0.008(3) -0.071(4) -0.016(3)
C217 0.110(4) 0.083(4) 0.126(6) -0.009(4) -0.063(4) -0.011(3)
C218 0.085(4) 0.089(5) 0.138(6) -0.020(4) -0.053(3) 0.006(3)
C220 0.067(3) 0.063(5) 0.140(6) -0.029(4) -0.032(3) -0.009(3)
C221 0.117(8) 0.071(4) 0.086(6) 0.007(3) -0.071(6) -0.027(4)
C232 0.0402(19) 0.040(2) 0.065(2) -0.0022(17) -0.0288(17) -0.0034(15)
C233 0.103(4) 0.068(3) 0.075(3) 0.016(2) -0.055(3) -0.036(3)
C234 0.122(5) 0.118(5) 0.114(5) 0.043(4) -0.086(4) -0.044(4)
C235 0.117(4) 0.069(3) 0.075(3) 0.020(2) -0.056(3) -0.030(3)
C236 0.078(3) 0.063(3) 0.0353(19) -0.0010(18) -0.0262(19) -0.017(2)
C237 0.111(4) 0.088(4) 0.053(3) -0.018(2) -0.022(3) 0.000(3)
C238 0.160(6) 0.068(3) 0.070(3) -0.016(3) -0.036(4) -0.030(3)
C239 0.053(3) 0.096(4) 0.150(5) -0.018(4) -0.019(3) 0.008(3)
C240 0.055(2) 0.069(3) 0.063(3) 0.014(2) -0.027(2) -0.024(2)
C241 0.097(4) 0.124(5) 0.042(2) 0.008(3) -0.020(2) -0.050(3)

loop_
_atom_type_symbol
_atom_type_description
_atom_type_scat_dispersion_real
_atom_type_scat_dispersion_imag
_atom_type_scat_source
C C 0.0181 0.0091 'International Tables Vol C Tables 4.2.6.8 and 6.1.1.4'
H H 0.0000 0.0000 'International Tables Vol C Tables 4.2.6.8 and 6.1.1.4'
Ag Ag 0.1306 4.2820 'International Tables Vol C Tables 4.2.6.8 and 6.1.1.4'
F F 0.0727 0.0534 'International Tables Vol C Tables 4.2.6.8 and 6.1.1.4'
O O 0.0492 0.0322 'International Tables Vol C Tables 4.2.6.8 and 6.1.1.4'

loop_
_exptl_crystal_face_index_h
_exptl_crystal_face_index_k
_exptl_crystal_face_index_l
_exptl_crystal_face_perp_dist
8 0 0 0.0321
-8 0 0 0.0321
0 -2 -9 0.0823
0 2 9 0.0823
0 9 0 0.0876
3 0 9 0.0782
-3 0 -9 0.0782
0 -9 0 0.0817
6 2 8 0.0842
5 7 0 0.0605
1 0 9 0.0746
1 2 -8 0.0816
7 4 0 0.0424
0 0 -8 0.0688

loop_
_geom_angle_atom_site_label_1
_geom_angle_atom_site_label_2
_geom_angle_atom_site_label_3
_geom_angle
_geom_angle_site_symmetry_1
_geom_angle_site_symmetry_3
_geom_angle_publ_flag
O11 Ag1 Ag1 80.48(7) . 2_676 ?
O11 Ag1 O51 78.56(8) . . ?
O11 Ag1 O201 97.25(11) . . ?
O13 Ag1 Ag1 81.02(7) 2_676 2_676 ?
O13 Ag1 O11 155.97(11) 2_676 . ?
O13 Ag1 O51 96.69(8) 2_676 . ?
O13 Ag1 O201 105.18(11) 2_676 . ?
O51 Ag1 Ag1 117.54(5) . 2_676 ?
O201 Ag1 Ag1 119.57(7) . 2_676 ?
O201 Ag1 O51 121.04(9) . . ?
O11 Ag2 Ag3 122.54(6) . . ?
O51 Ag2 Ag3 73.98(6) . . ?
O51 Ag2 O11 79.05(8) . . ?
O51 Ag2 O91 141.62(9) . . ?
O51 Ag2 O231 113.64(9) . . ?
O91 Ag2 Ag3 78.20(6) . . ?
O91 Ag2 O11 94.62(9) . . ?
O91 Ag2 O231 100.77(9) . . ?
O231 Ag2 Ag3 111.28(6) . . ?
O231 Ag2 O11 125.97(9) . . ?
O53 Ag3 Ag2 87.89(6) . . ?
O53 Ag3 O93 108.60(9) . 2_666 ?
O53 Ag3 O93 172.01(9) . . ?
O93 Ag3 Ag2 85.40(6) . . ?
O93 Ag3 Ag2 161.97(5) 2_666 . ?
O93 Ag3 O93 77.56(9) . 2_666 ?
Ag1 O11 Ag2 101.96(9) . . ?
C12 O11 Ag1 121.3(2) . . ?
C12 O11 Ag2 127.9(2) . . ?
C12 O13 Ag1 123.0(2) . 2_676 ?
Ag2 O51 Ag1 99.27(8) . . ?
C52 O51 Ag1 127.5(2) . . ?
C52 O51 Ag2 127.8(2) . . ?
C52 O53 Ag3 116.5(2) . . ?
C92 O91 Ag2 125.5(2) . . ?
Ag3 O93 Ag3 102.44(9) . 2_666 ?
C92 O93 Ag3 132.1(2) . 2_666 ?
C92 O93 Ag3 122.7(2) . . ?
C202 O201 Ag1 118.6(6) . . ?
C202 O201 C206 114.9(9) . . ?
C206 O201 Ag1 121.1(7) . . ?
C212 O201 Ag1 123.1(3) . . ?
C216 O201 Ag1 123.9(6) . . ?
C216 O201 C212 112.9(7) . . ?
C232 O231 Ag2 121.3(2) . . ?
C232 O231 C236 114.5(3) . . ?
C236 O231 Ag2 121.2(2) . . ?
O11 C12 C14 119.9(6) . . ?
O11 C12 C34 110.2(7) . . ?
O13 C12 O11 128.5(3) . . ?
O13 C12 C14 111.4(6) . . ?
O13 C12 C34 120.9(7) . . ?
C15 C14 C12 116.1(9) . . ?
C19 C14 C12 126.4(10) . . ?
C19 C14 C15 117.4(8) . . ?
F20 C15 C14 120.3(8) . . ?
F20 C15 C16 117.5(9) . . ?
C14 C15 C16 122.3(9) . . ?
F21 C16 C15 119.5(10) . . ?
F21 C16 C17 123.2(8) . . ?
C17 C16 C15 117.2(9) . . ?
F22 C17 C16 116.4(10) . . ?
F22 C17 C18 121.0(9) . . ?
C18 C17 C16 122.7(7) . . ?
F23 C18 C17 120.7(8) . . ?
F23 C18 C19 121.0(11) . . ?
C17 C18 C19 118.3(9) . . ?
F24 C19 C14 120.1(9) . . ?
F24 C19 C18 117.8(10) . . ?
C14 C19 C18 121.9(12) . . ?
F41 C36 C35 120.6(8) . . ?
F41 C36 C37 119.4(8) . . ?
C35 C36 C37 120.0 . . ?
F40 C35 C36 118.6(8) . . ?
F40 C35 C34 121.4(8) . . ?
C36 C35 C34 120.0 . . ?
C35 C34 C12 123.5(7) . . ?
C39 C34 C12 116.5(7) . . ?
C39 C34 C35 120.0 . . ?
F44 C39 C34 121.6(8) . . ?
F44 C39 C38 118.4(8) . . ?
C34 C39 C38 120.0 . . ?
F43 C38 C39 120.1(7) . . ?
F43 C38 C37 119.9(7) . . ?
C37 C38 C39 120.0 . . ?
F42 C37 C36 120.1(7) . . ?
F42 C37 C38 119.9(7) . . ?
C38 C37 C36 120.0 . . ?
O51 C52 O53 127.2(3) . . ?
O51 C52 C54 118.8(8) . . ?
O51 C52 C74 115.5(4) . . ?
O53 C52 C54 113.7(8) . . ?
O53 C52 C74 117.3(4) . . ?
F64 C59 C54 123.3(11) . . ?
F64 C59 C58 116.5(11) . . ?
C54 C59 C58 120.0 . . ?
C59 C54 C52 121.3(10) . . ?
C59 C54 C55 120.0 . . ?
C55 C54 C52 118.6(10) . . ?
C54 C55 F60 117.4(11) . . ?
C56 C55 F60 122.0(11) . . ?
C56 C55 C54 120.0 . . ?
F61 C56 C55 115.9(10) . . ?
F61 C56 C57 123.7(10) . . ?
C55 C56 C57 120.0 . . ?
F62 C57 C56 120.5(9) . . ?
F62 C57 C58 119.4(9) . . ?
C58 C57 C56 120.0 . . ?
F63 C58 C59 123.0(10) . . ?
F63 C58 C57 117.0(10) . . ?
C57 C58 C59 120.0 . . ?
F84 C79 C74 122.1(4) . . ?
F84 C79 C78 117.8(4) . . ?
C74 C79 C78 120.0 . . ?
C79 C74 C52 119.3(4) . . ?
C75 C74 C52 120.1(4) . . ?
C75 C74 C79 120.0 . . ?
F80 C75 C74 123.8(5) . . ?
F80 C75 C76 116.1(5) . . ?
C74 C75 C76 120.0 . . ?
F81 C76 C75 121.5(5) . . ?
F81 C76 C77 118.5(5) . . ?
C77 C76 C75 120.0 . . ?
F82 C77 C76 120.4(5) . . ?
F82 C77 C78 119.6(5) . . ?
C76 C77 C78 120.0 . . ?
F83 C78 C79 120.2(5) . . ?
F83 C78 C77 119.8(5) . . ?
C77 C78 C79 120.0 . . ?
O91 C92 O93 127.1(3) . . ?
O91 C92 C94 119.8(6) . . ?
O91 C92 C114 115.2(8) . . ?
O93 C92 C94 113.0(6) . . ?
O93 C92 C114 117.6(8) . . ?
F104 C99 C98 119.2(8) . . ?
F104 C99 C94 120.7(8) . . ?
C98 C99 C94 120.0 . . ?
F103 C98 C99 120.7(7) . . ?
F103 C98 C97 119.3(7) . . ?
C97 C98 C99 120.0 . . ?
F102 C97 C98 121.1(7) . . ?
F102 C97 C96 118.9(7) . . ?
C98 C97 C96 120.0 . . ?
F101 C96 C97 120.8(6) . . ?
F101 C96 C95 119.2(6) . . ?
C97 C96 C95 120.0 . . ?
F100 C95 C96 119.2(8) . . ?
F100 C95 C94 120.7(8) . . ?
C94 C95 C96 120.0 . . ?
C99 C94 C92 121.7(6) . . ?
C95 C94 C92 118.2(6) . . ?
C95 C94 C99 120.0 . . ?
F124 C119 C118 117.9(10) . . ?
F124 C119 C114 122.0(10) . . ?
C118 C119 C114 120.0 . . ?
F123 C118 C119 118.7(8) . . ?
F123 C118 C117 121.3(8) . . ?
C119 C118 C117 120.0 . . ?
F122 C117 C118 116.7(9) . . ?
F122 C117 C116 123.3(9) . . ?
C116 C117 C118 120.0 . . ?
F121 C116 C117 118.4(9) . . ?
F121 C116 C115 121.6(9) . . ?
C117 C116 C115 120.0 . . ?
F120 C115 C116 118.0(11) . . ?
F120 C115 C114 122.0(11) . . ?
C116 C115 C114 120.0 . . ?
C119 C114 C92 117.7(8) . . ?
C115 C114 C92 122.3(8) . . ?
C115 C114 C119 120.0 . . ?
O201 C202 C203 106.6(9) . . ?
O201 C202 C209 105.8(10) . . ?
O201 C202 C210 118.8(12) . . ?
C203 C202 C210 112.2(11) . . ?
C209 C202 C203 112.5(10) . . ?
C209 C202 C210 100.7(11) . . ?
C202 C203 C204 103.7(9) . . ?
C202 C203 C208 100.5(8) . . ?
C208 C203 C204 99.8(9) . . ?
C212 C203 C214 102.3(7) . . ?
C218 C203 C212 118.7(7) . . ?
C218 C203 C214 108.2(9) . . ?
C205 C204 C203 112.3(13) . . ?
C204 C205 C206 112.3(14) . . ?
O201 C206 C205 94.2(13) . . ?
O201 C206 C207 116.3(11) . . ?
O201 C206 C211 108.7(12) . . ?
C207 C206 C205 109.7(14) . . ?
C207 C206 C211 113.9(15) . . ?
C211 C206 C205 112.5(12) . . ?
C208 C207 C206 107.8(14) . . ?
C207 C208 C203 119.6(11) . . ?
O201 C212 C203 104.1(5) . . ?
O201 C212 C209 101.2(5) . . ?
C209 C212 C203 112.4(6) . . ?
C220 C212 O201 115.4(6) . . ?
C220 C212 C203 127.5(7) . . ?
C220 C212 C209 93.0(7) . . ?
C215 C214 C203 110.6(9) . . ?
C214 C215 C216 108.7(10) . . ?
O201 C216 C215 109.8(10) . . ?
O201 C216 C221 110.0(10) . . ?
C217 C216 O201 100.0(10) . . ?
C217 C216 C215 114.9(12) . . ?
C217 C216 C221 110.9(12) . . ?
C221 C216 C215 110.8(11) . . ?
C216 C217 C218 108.4(11) . . ?
C203 C218 C217 107.7(9) . . ?
O231 C232 C233 108.8(4) . . ?
O231 C232 C239 106.1(4) . . ?
O231 C232 C240 107.4(3) . . ?
C239 C232 C233 113.9(5) . . ?
C240 C232 C233 112.9(4) . . ?
C240 C232 C239 107.3(5) . . ?
C232 C233 C234 108.9(5) . . ?
C238 C233 C232 109.6(5) . . ?
C238 C233 C234 107.6(6) . . ?
C235 C234 C233 108.5(5) . . ?
C236 C235 C234 111.4(4) . . ?
O231 C236 C235 108.6(4) . . ?
O231 C236 C237 106.8(4) . . ?
O231 C236 C241 105.6(3) . . ?
C235 C236 C237 109.6(4) . . ?
C241 C236 C235 113.4(5) . . ?
C241 C236 C237 112.5(5) . . ?
C236 C237 C238 108.7(6) . . ?
C233 C238 C237 110.6(5) . . ?

loop_
_geom_bond_atom_site_label_1
_geom_bond_atom_site_label_2
_geom_bond_distance
_geom_bond_site_symmetry_2
_geom_bond_publ_flag
Ag1 Ag1 2.8836(4) 2_676 ?
Ag1 O11 2.266(2) . ?
Ag1 O13 2.229(2) 2_676 ?
Ag1 O51 2.541(2) . ?
Ag1 O201 2.409(3) . ?
Ag2 Ag3 2.8598(3) . ?
Ag2 O11 2.486(2) . ?
Ag2 O51 2.303(2) . ?
Ag2 O91 2.315(2) . ?
Ag2 O231 2.367(2) . ?
Ag3 O53 2.151(2) . ?
Ag3 O93 2.168(2) . ?
Ag3 O93 2.461(2) 2_666 ?
F20 C15 1.348(11) . ?
F21 C16 1.339(12) . ?
F22 C17 1.362(11) . ?
F23 C18 1.328(12) . ?
F24 C19 1.333(15) . ?
F40 C35 1.330(10) . ?
F41 C36 1.333(12) . ?
F42 C37 1.332(11) . ?
F43 C38 1.333(11) . ?
F44 C39 1.307(12) . ?
F60 C55 1.400(17) . ?
F61 C56 1.365(15) . ?
F62 C57 1.366(17) . ?
F63 C58 1.313(16) . ?
F64 C59 1.274(14) . ?
F80 C75 1.286(8) . ?
F81 C76 1.314(7) . ?
F82 C77 1.323(7) . ?
F83 C78 1.331(7) . ?
F84 C79 1.330(7) . ?
F100 C95 1.333(12) . ?
F101 C96 1.341(9) . ?
F102 C97 1.336(11) . ?
F103 C98 1.327(10) . ?
F104 C99 1.311(10) . ?
F120 C115 1.300(15) . ?
F121 C116 1.320(12) . ?
F122 C117 1.328(14) . ?
F123 C118 1.351(14) . ?
F124 C119 1.334(14) . ?
O11 C12 1.252(4) . ?
O13 Ag1 2.229(2) 2_676 ?
O13 C12 1.237(5) . ?
O51 C52 1.248(4) . ?
O53 C52 1.249(4) . ?
O91 C92 1.229(4) . ?
O93 Ag3 2.461(2) 2_666 ?
O93 C92 1.257(4) . ?
O201 C202 1.430(14) . ?
O201 C206 1.435(17) . ?
O201 C212 1.501(6) . ?
O201 C216 1.401(13) . ?
O231 C232 1.456(5) . ?
O231 C236 1.464(5) . ?
C12 C14 1.534(11) . ?
C12 C34 1.547(9) . ?
C14 C15 1.385(12) . ?
C14 C19 1.375(13) . ?
C15 C16 1.392(10) . ?
C16 C17 1.371(14) . ?
C17 C18 1.365(14) . ?
C18 C19 1.384(11) . ?
C36 C35 1.3900 . ?
C36 C37 1.3900 . ?
C35 C34 1.3900 . ?
C34 C39 1.3900 . ?
C39 C38 1.3900 . ?
C38 C37 1.3900 . ?
C52 C54 1.484(11) . ?
C52 C74 1.544(5) . ?
C59 C54 1.3900 . ?
C59 C58 1.3900 . ?
C54 C55 1.3900 . ?
C55 C56 1.3900 . ?
C56 C57 1.3900 . ?
C57 C58 1.3900 . ?
C79 C74 1.3900 . ?
C79 C78 1.3900 . ?
C74 C75 1.3900 . ?
C75 C76 1.3900 . ?
C76 C77 1.3900 . ?
C77 C78 1.3900 . ?
C92 C94 1.530(9) . ?
C92 C114 1.538(11) . ?
C99 C98 1.3900 . ?
C99 C94 1.3900 . ?
C98 C97 1.3900 . ?
C97 C96 1.3900 . ?
C96 C95 1.3900 . ?
C95 C94 1.3900 . ?
C119 C118 1.3900 . ?
C119 C114 1.3900 . ?
C118 C117 1.3900 . ?
C117 C116 1.3900 . ?
C116 C115 1.3900 . ?
C115 C114 1.3900 . ?
C202 C203 1.525(15) . ?
C202 C209 1.479(16) . ?
C202 C210 1.55(2) . ?
C203 C204 1.691(18) . ?
C203 C208 1.623(16) . ?
C203 C212 1.505(8) . ?
C203 C214 1.589(13) . ?
C203 C218 1.356(13) . ?
C204 C205 1.37(2) . ?
C205 C206 1.57(2) . ?
C206 C207 1.50(2) . ?
C206 C211 1.50(2) . ?
C207 C208 1.35(2) . ?
C209 C212 1.501(9) . ?
C212 C220 1.420(11) . ?
C214 C215 1.400(15) . ?
C215 C216 1.639(18) . ?
C216 C217 1.397(18) . ?
C216 C221 1.437(17) . ?
C217 C218 1.639(16) . ?
C232 C233 1.519(6) . ?
C232 C239 1.516(7) . ?
C232 C240 1.512(6) . ?
C233 C234 1.548(8) . ?
C233 C238 1.485(10) . ?
C234 C235 1.515(9) . ?
C235 C236 1.499(7) . ?
C236 C237 1.520(8) . ?
C236 C241 1.498(7) . ?
C237 C238 1.542(10) . ?

loop_
_exptl_oxdiff_crystal_face_indexfrac_h
_exptl_oxdiff_crystal_face_indexfrac_k
_exptl_oxdiff_crystal_face_indexfrac_l
_exptl_oxdiff_crystal_face_x
_exptl_oxdiff_crystal_face_y
_exptl_oxdiff_crystal_face_z
7.6003 0.1046 0.0083 0.0252 0.9991 -0.0354
-7.6003 -0.1046 -0.0083 -0.0252 -0.9991 0.0354
-0.2200 -1.7260 -8.5604 0.0055 0.3370 0.9415
0.2200 1.7260 8.5604 -0.0055 -0.3370 -0.9415
0.0949 8.6888 -0.2014 0.9940 -0.0246 -0.1065
2.9356 0.3013 9.0499 -0.1744 0.0073 -0.9846
-2.9356 -0.3013 -9.0499 0.1744 -0.0073 0.9846
-0.0893 -8.6871 0.2186 -0.9942 0.0246 0.1046
6.3608 1.6048 7.5447 0.0156 0.5139 -0.8577
5.2027 6.5648 0.1459 0.7530 0.6441 -0.1346
1.0292 -0.4976 8.7948 -0.2627 -0.2287 -0.9374
0.5722 2.3331 -7.8465 0.4520 0.3902 0.8021
7.0000 4.0000 0.0000 0.4677 0.9000 -0.0891
0.0000 0.0000 -8.0000 0.1891 0.3336 0.8553
